data_7130566
loop_
_publ_author_name
'Volk, Julia'
'Heinz, Myron'
'Leibold, Michael'
'Bruhn, Clemens'
'Bens, Tobias'
'Sarkar, Biprajit'
'Holthausen, Max C.'
'Siemeling, Ulrich'

_publ_section_title
;
 A crystalline cyclic (alkyl)(amino)carbene with a
 1,1&#x2018;-ferrocenylene backbone
;
_journal_name_full 'Chemical Communications'
_journal_paper_doi 10.1039/D2CC03871D
_journal_year 2022
_chemical_formula_moiety 'C42 H33 Fe N2 P'
_chemical_formula_sum 'C42 H33 Fe N2 P'
_chemical_formula_weight 652.52
_space_group_crystal_system triclinic
_space_group_IT_number 2
_space_group_name_Hall '-P 1'
_space_group_name_H-M_alt 'P -1'
_atom_sites_solution_hydrogens geom
_atom_sites_solution_primary dual
_audit_creation_date 2022-04-29
_audit_creation_method
;
Olex2 1.5
(compiled 2022.04.07 svn.rca3783a0 for OlexSys, GUI svn.r6498)
;
_audit_update_record
;
2022-07-01 deposited with the CCDC.	2022-08-19 downloaded from the CCDC.
;
_cell_angle_alpha 85.398(10)
_cell_angle_beta 71.395(9)
_cell_angle_gamma 70.741(7)
_cell_formula_units_Z 2
_cell_length_a 10.1852(8)
_cell_length_b 12.9446(11)
_cell_length_c 13.390(2)
_cell_measurement_reflns_used 15723
_cell_measurement_temperature 100
_cell_measurement_theta_max 26.84
_cell_measurement_theta_min 1.61
_cell_volume 1578.9(3)
_computing_cell_refinement
;
X-Area Recipe 1.37.0.0 (STOE, 2021)
;
_computing_data_collection
;
X-Area WinXpose 2.0.22.0 (STOE, 2016)
;
_computing_data_reduction
;
X-Area Integrate 2.5.1.0 (STOE, 2021)
X-Area LANA 2.6.2.0 (STOE, 2021)
;
_computing_molecular_graphics 'Olex2 1.5 (Dolomanov et al., 2009)'
_computing_publication_material
;
STOE & Cie GmbH, X-Area, software package for collecting single-crystal or
multi-domain crystal data on STOE area-detector diffractometers, for image 
processing, for the correction and scaling of reflection intensities and 
for outlier rejection, version 2.0, Darmstadt 2021
;
_computing_structure_refinement 'SHELXL 2014/7 (Sheldrick, 2015)'
_computing_structure_solution 'SHELXT  (Sheldrick, 2015)'
_diffrn_ambient_temperature 100
_diffrn_detector 'image plate (34 cm diameter)'
_diffrn_detector_area_resol_mean 6.67
_diffrn_detector_type 'STOE Imaging Plate'
_diffrn_measured_fraction_theta_full 0.997
_diffrn_measured_fraction_theta_max 0.992
_diffrn_measurement_details
;
 207 frames, detector distance = 125 mm
;
_diffrn_measurement_device '2-circle diffractometer'
_diffrn_measurement_device_type 'STOE IPDS II'
_diffrn_measurement_method 'rotation method, \w scans'
_diffrn_radiation_collimation '1.2, 0.6 mm diameter, multiple pinhole'
_diffrn_radiation_monochromator 'plane graphite'
_diffrn_radiation_polarisn_norm 270
_diffrn_radiation_probe x-ray
_diffrn_radiation_type 'Mo K\a'
_diffrn_radiation_wavelength 0.71073
_diffrn_reflns_av_R_equivalents 0.0319
_diffrn_reflns_av_unetI/netI 0.0370
_diffrn_reflns_Laue_measured_fraction_full 0.997
_diffrn_reflns_Laue_measured_fraction_max 0.992
_diffrn_reflns_limit_h_max 11
_diffrn_reflns_limit_h_min -12
_diffrn_reflns_limit_k_max 15
_diffrn_reflns_limit_k_min -16
_diffrn_reflns_limit_l_max 16
_diffrn_reflns_limit_l_min -16
_diffrn_reflns_number 11950
_diffrn_reflns_point_group_measured_fraction_full 0.997
_diffrn_reflns_point_group_measured_fraction_max 0.992
_diffrn_reflns_theta_full 25.242
_diffrn_reflns_theta_max 26.269
_diffrn_reflns_theta_min 1.605
_diffrn_source 'Genix Mo HF'
_diffrn_source_current 1.00
_diffrn_source_power 0.050
_diffrn_source_voltage 50
_exptl_absorpt_coefficient_mu 0.563
_exptl_absorpt_correction_T_max 0.9811
_exptl_absorpt_correction_T_min 0.9117
_exptl_absorpt_correction_type multi-scan
_exptl_absorpt_process_details
;
STOE X-Red32, absorption correction by Gaussian integration, analogous to
P. Coppens, "The Evaluation of Absorption and Extinction in Single-Crystal
Structure Analysis", published in: F. R. Ahmed (Editor), "Crystallographic
Computing", Munksgaard, Copenhagen (1970), 255 - 270. Afterwards scaling of
reflection intensities was performed within STOE LANA. J. Koziskova, F. Hahn,
J. Richter, J. Kozisek, Acta Chimica Slovaca, vol. 9, no. 2, 2016, pp. 136-140.
;
_exptl_crystal_colour orange
_exptl_crystal_colour_primary orange
_exptl_crystal_density_diffrn 1.373
_exptl_crystal_density_method 'not measured'
_exptl_crystal_description plate
_exptl_crystal_F_000 680
_exptl_crystal_size_max 0.165
_exptl_crystal_size_mid 0.115
_exptl_crystal_size_min 0.034
_refine_diff_density_max 0.537
_refine_diff_density_min -0.389
_refine_diff_density_rms 0.058
_refine_ls_extinction_method none
_refine_ls_goodness_of_fit_ref 1.056
_refine_ls_hydrogen_treatment constr
_refine_ls_matrix_type full
_refine_ls_number_parameters 415
_refine_ls_number_reflns 6340
_refine_ls_number_restraints 0
_refine_ls_restrained_S_all 1.056
_refine_ls_R_factor_all 0.0496
_refine_ls_R_factor_gt 0.0365
_refine_ls_shift/su_max 0.001
_refine_ls_shift/su_mean 0.000
_refine_ls_structure_factor_coef Fsqd
_refine_ls_weighting_details 'w=1/[\s^2^(Fo^2^)+(0.0474P)^2^+0.8380P] where P=(Fo^2^+2Fc^2^)/3'
_refine_ls_weighting_scheme calc
_refine_ls_wR_factor_gt 0.0906
_refine_ls_wR_factor_ref 0.0959
_reflns_Friedel_coverage 0.000
_reflns_number_gt 5133
_reflns_number_total 6340
_reflns_threshold_expression 'I > 2\s(I)'
_cod_data_source_file d2cc03871d2.cif
_cod_data_source_block i3327
_cod_database_code 7130566
_shelx_shelxl_version_number 2014/7
_shelx_space_group_comment
;
The symmetry employed for this shelxl refinement is uniquely defined
by the following loop, which should always be used as a source of
symmetry information in preference to the above space-group names.
They are only intended as comments.
;
_olex2_refinement_description
;
1. Fixed Uiso
 At 1.2 times of:
  All C(H) groups
2.a Aromatic/amide H refined with riding coordinates:
 C2(H2), C3(H3), C4(H4), C5(H5), C7(H7), C8(H8), C9(H9), C10(H10), C14(H14),
 C15(H15), C16(H16), C17(H17), C18(H18), C20(H20), C21(H21), C22(H22), C23(H23),
  C24(H24), C26(H26), C27(H27), C28(H28), C29(H29), C30(H30), C32(H32),
 C33(H33), C34(H34), C35(H35), C36(H36), C38(H38), C39(H39), C40(H40), C41(H41),
  C42(H42)
;
_olex2_submission_special_instructions 'No special instructions were received'
_stoe_detector_distance '125.0 mm'
_stoe_detector_pixelsize_x '0.150 mm'
_stoe_detector_pixelsize_y '0.150 mm'
_stoe_detector_size_x '34.0 cm'
_stoe_detector_size_y '34.0 cm'
_stoe_evaluation_integration_a 12.0
_stoe_evaluation_integration_b 0.0
_stoe_evaluation_integration_ems 0.012
_stoe_evaluation_lana_bis_l_even_max -
_stoe_evaluation_lana_bis_l_odd_max -
_stoe_evaluation_lana_bos_l_even_max -
_stoe_evaluation_lana_bos_l_odd_max -
_stoe_evaluation_lana_completeness 98.3
_stoe_evaluation_lana_dxs_max_order 1
_stoe_evaluation_lana_dys_max_order 1
_stoe_evaluation_lana_fs_max_order 3
_stoe_evaluation_lana_max_2theta_available 52.7
_stoe_evaluation_lana_max_2theta_desired 52.7
_stoe_evaluation_lana_mean_redundancy 1.9
_stoe_evaluation_lana_number_refls_after_or 11951
_stoe_evaluation_lana_number_refls_outliers 1219
_stoe_evaluation_lana_number_refls_total 13170
_stoe_evaluation_lana_number_refls_unique 6341
_stoe_evaluation_lana_number_refls_written 11951
_stoe_evaluation_lana_or_c1 0.035
_stoe_evaluation_lana_or_c2 0
_stoe_evaluation_lana_or_c3 0
_stoe_evaluation_lana_or_c4 0.7
_stoe_evaluation_lana_point_group -1
_stoe_evaluation_lana_table
;
#----------------------------------------------------------------------------
2Theta           5.6   11.2   16.8   22.4   28.0   33.6   39.2   44.8   50.4
#----------------------------------------------------------------------------
<Resolution>    6.49   3.51   2.39   1.81   1.46   1.22   1.06   0.93   0.84
N(total)          56    239    502    874   1329   1840   2398   2950   2982
<Redundancy>     2.0    2.0    2.0    1.9    2.0    1.9    1.9    1.9    1.8
Complet. [%%]    96.2   98.2   98.7   99.5  100.0  100.0   99.9   99.8   94.1
<I/sigma>      569.5  320.6  142.3  116.6   67.9   41.7   26.1   15.4    7.8
R(int)         0.039  0.022  0.019  0.019  0.023  0.029  0.037  0.050  0.084
#----------------------------------------------------------------------------
;
_stoe_measurement_identifier i3327
_stoe_measurement_max_exposure_per_frame '180.0 s'
_stoe_measurement_mean_exposure_per_frame '180.0 s'
_stoe_measurement_min_exposure_per_frame '180.0 s'
_stoe_measurement_total_exposure_time '10.3 h'
_stoe_measurement_total_frame_number 207
_stoe_measurement_total_run_number 2
_stoe_measurement_tube_power '50.0 W'

loop_
_space_group_symop_operation_xyz
'x, y, z'
'-x, -y, -z'

loop_
_atom_site_label
_atom_site_type_symbol
_atom_site_fract_x
_atom_site_fract_y
_atom_site_fract_z
_atom_site_U_iso_or_equiv
_atom_site_adp_type
_atom_site_occupancy
_atom_site_site_symmetry_order
_atom_site_calc_flag
_atom_site_refinement_flags_posn
_atom_site_refinement_flags_adp
_atom_site_refinement_flags_occupancy
_atom_site_disorder_assembly
_atom_site_disorder_group
Fe1 Fe 0.58453(3) 0.37605(2) 0.67559(2) 0.01790(9) Uani 1 1 d . . . . .
P1 P 0.59318(6) 0.70547(4) 0.65692(4) 0.01879(12) Uani 1 1 d . . . . .
N1 N 0.53900(19) 0.62294(13) 0.61338(14) 0.0209(4) Uani 1 1 d . . . . .
C1 C 0.4837(2) 0.54630(15) 0.67543(16) 0.0191(4) Uani 1 1 d . . . . .
N2 N 0.4687(2) 0.18139(15) 0.91308(16) 0.0300(4) Uani 1 1 d . . . . .
C2 C 0.4075(2) 0.48623(16) 0.64341(17) 0.0210(4) Uani 1 1 d . . . . .
H2 H 0.3895 0.4915 0.5775 0.025 Uiso 1 1 calc R U . . .
C3 C 0.3633(2) 0.41751(16) 0.72641(17) 0.0229(4) Uani 1 1 d . . . . .
H3 H 0.3087 0.3706 0.7262 0.027 Uiso 1 1 calc R U . . .
C4 C 0.4148(2) 0.43098(16) 0.80967(17) 0.0223(4) Uani 1 1 d . . . . .
H4 H 0.4007 0.3949 0.8750 0.027 Uiso 1 1 calc R U . . .
C5 C 0.4914(2) 0.50839(16) 0.77777(16) 0.0216(4) Uani 1 1 d . . . . .
H5 H 0.5397 0.5312 0.8177 0.026 Uiso 1 1 calc R U . . .
C6 C 0.7336(2) 0.23348(16) 0.70053(16) 0.0210(4) Uani 1 1 d . . . . .
C7 C 0.6712(2) 0.21626(16) 0.62401(17) 0.0216(4) Uani 1 1 d . . . . .
H7 H 0.6190 0.1662 0.6292 0.026 Uiso 1 1 calc R U . . .
C8 C 0.7007(2) 0.28690(17) 0.53893(17) 0.0236(5) Uani 1 1 d . . . . .
H8 H 0.6713 0.2927 0.4775 0.028 Uiso 1 1 calc R U . . .
C9 C 0.7815(2) 0.34713(17) 0.56193(17) 0.0242(5) Uani 1 1 d . . . . .
H9 H 0.8155 0.4005 0.5183 0.029 Uiso 1 1 calc R U . . .
C10 C 0.8033(2) 0.31472(17) 0.66090(17) 0.0227(4) Uani 1 1 d . . . . .
H10 H 0.8547 0.3420 0.6947 0.027 Uiso 1 1 calc R U . . .
C11 C 0.7376(2) 0.16796(16) 0.79950(16) 0.0206(4) Uani 1 1 d . . . . .
C12 C 0.5853(2) 0.17653(16) 0.86299(17) 0.0226(4) Uani 1 1 d . . . . .
C13 C 0.8207(2) 0.04529(16) 0.77080(17) 0.0213(4) Uani 1 1 d . . . . .
C14 C 0.7898(2) -0.03433(17) 0.84205(18) 0.0238(5) Uani 1 1 d . . . . .
H14 H 0.7164 -0.0130 0.9083 0.029 Uiso 1 1 calc R U . . .
C15 C 0.8650(3) -0.14457(18) 0.81750(19) 0.0284(5) Uani 1 1 d . . . . .
H15 H 0.8434 -0.1982 0.8669 0.034 Uiso 1 1 calc R U . . .
C16 C 0.9715(2) -0.17626(18) 0.72101(19) 0.0294(5) Uani 1 1 d . . . . .
H16 H 1.0229 -0.2517 0.7037 0.035 Uiso 1 1 calc R U . . .
C17 C 1.0028(2) -0.09796(18) 0.65000(19) 0.0281(5) Uani 1 1 d . . . . .
H17 H 1.0763 -0.1197 0.5838 0.034 Uiso 1 1 calc R U . . .
C18 C 0.9279(2) 0.01246(17) 0.67445(18) 0.0239(5) Uani 1 1 d . . . . .
H18 H 0.9503 0.0658 0.6249 0.029 Uiso 1 1 calc R U . . .
C19 C 0.8066(2) 0.21505(16) 0.86418(16) 0.0209(4) Uani 1 1 d . . . . .
C20 C 0.9574(2) 0.18391(17) 0.83949(18) 0.0259(5) Uani 1 1 d . . . . .
H20 H 1.0172 0.1292 0.7861 0.031 Uiso 1 1 calc R U . . .
C21 C 1.0228(3) 0.23093(18) 0.89097(19) 0.0297(5) Uani 1 1 d . . . . .
H21 H 1.1264 0.2090 0.8725 0.036 Uiso 1 1 calc R U . . .
C22 C 0.9365(3) 0.30991(18) 0.96941(19) 0.0299(5) Uani 1 1 d . . . . .
H22 H 0.9804 0.3423 1.0055 0.036 Uiso 1 1 calc R U . . .
C23 C 0.7864(3) 0.34136(18) 0.99488(18) 0.0304(5) Uani 1 1 d . . . . .
H23 H 0.7269 0.3954 1.0490 0.037 Uiso 1 1 calc R U . . .
C24 C 0.7215(2) 0.29505(17) 0.94244(17) 0.0257(5) Uani 1 1 d . . . . .
H24 H 0.6179 0.3182 0.9602 0.031 Uiso 1 1 calc R U . . .
C25 C 0.6527(2) 0.78849(16) 0.54892(17) 0.0205(4) Uani 1 1 d . . . . .
C26 C 0.6233(2) 0.78304(18) 0.45507(17) 0.0255(5) Uani 1 1 d . . . . .
H26 H 0.5834 0.7292 0.4453 0.031 Uiso 1 1 calc R U . . .
C27 C 0.6519(3) 0.85569(19) 0.37632(18) 0.0300(5) Uani 1 1 d . . . . .
H27 H 0.6330 0.8511 0.3121 0.036 Uiso 1 1 calc R U . . .
C28 C 0.7080(2) 0.93509(18) 0.39080(18) 0.0288(5) Uani 1 1 d . . . . .
H28 H 0.7246 0.9865 0.3374 0.035 Uiso 1 1 calc R U . . .
C29 C 0.7400(3) 0.93986(18) 0.48302(18) 0.0291(5) Uani 1 1 d . . . . .
H29 H 0.7800 0.9938 0.4923 0.035 Uiso 1 1 calc R U . . .
C30 C 0.7140(2) 0.86622(18) 0.56174(18) 0.0258(5) Uani 1 1 d . . . . .
H30 H 0.7379 0.8687 0.6243 0.031 Uiso 1 1 calc R U . . .
C31 C 0.4518(2) 0.80152(16) 0.75738(16) 0.0202(4) Uani 1 1 d . . . . .
C32 C 0.3077(2) 0.80452(16) 0.77873(17) 0.0218(4) Uani 1 1 d . . . . .
H32 H 0.2864 0.7535 0.7443 0.026 Uiso 1 1 calc R U . . .
C33 C 0.1951(2) 0.88140(17) 0.84990(17) 0.0243(5) Uani 1 1 d . . . . .
H33 H 0.0970 0.8827 0.8647 0.029 Uiso 1 1 calc R U . . .
C34 C 0.2256(2) 0.95623(17) 0.89929(17) 0.0245(5) Uani 1 1 d . . . . .
H34 H 0.1483 1.0085 0.9486 0.029 Uiso 1 1 calc R U . . .
C35 C 0.3683(2) 0.95542(18) 0.87724(17) 0.0258(5) Uani 1 1 d . . . . .
H35 H 0.3885 1.0081 0.9103 0.031 Uiso 1 1 calc R U . . .
C36 C 0.4808(2) 0.87850(17) 0.80754(17) 0.0230(4) Uani 1 1 d . . . . .
H36 H 0.5787 0.8776 0.7933 0.028 Uiso 1 1 calc R U . . .
C37 C 0.7439(2) 0.64442(16) 0.71072(17) 0.0210(4) Uani 1 1 d . . . . .
C38 C 0.7230(2) 0.64085(17) 0.81857(17) 0.0236(4) Uani 1 1 d . . . . .
H38 H 0.6302 0.6786 0.8665 0.028 Uiso 1 1 calc R U . . .
C39 C 0.8380(2) 0.58197(18) 0.85643(18) 0.0265(5) Uani 1 1 d . . . . .
H39 H 0.8237 0.5804 0.9301 0.032 Uiso 1 1 calc R U . . .
C40 C 0.9723(2) 0.52593(18) 0.78751(19) 0.0288(5) Uani 1 1 d . . . . .
H40 H 1.0500 0.4849 0.8138 0.035 Uiso 1 1 calc R U . . .
C41 C 0.9944(2) 0.52924(18) 0.67961(19) 0.0286(5) Uani 1 1 d . . . . .
H41 H 1.0874 0.4913 0.6321 0.034 Uiso 1 1 calc R U . . .
C42 C 0.8801(2) 0.58824(17) 0.64108(18) 0.0247(5) Uani 1 1 d . . . . .
H42 H 0.8950 0.5902 0.5673 0.030 Uiso 1 1 calc R U . . .

loop_
_atom_site_aniso_label
_atom_site_aniso_U_11
_atom_site_aniso_U_22
_atom_site_aniso_U_33
_atom_site_aniso_U_23
_atom_site_aniso_U_13
_atom_site_aniso_U_12
Fe1 0.01582(15) 0.01677(15) 0.01963(16) -0.00039(11) -0.00503(12) -0.00362(11)
P1 0.0180(3) 0.0186(3) 0.0210(3) 0.0012(2) -0.0075(2) -0.0061(2)
N1 0.0226(9) 0.0184(8) 0.0234(9) 0.0020(7) -0.0088(7) -0.0076(7)
C1 0.0166(10) 0.0158(9) 0.0227(11) -0.0023(8) -0.0053(8) -0.0024(8)
N2 0.0262(11) 0.0266(10) 0.0340(11) 0.0039(8) -0.0054(9) -0.0087(8)
C2 0.0161(10) 0.0193(10) 0.0272(11) -0.0018(8) -0.0079(8) -0.0033(8)
C3 0.0168(10) 0.0176(9) 0.0313(12) 0.0003(8) -0.0042(9) -0.0049(8)
C4 0.0211(10) 0.0200(10) 0.0213(11) -0.0022(8) -0.0015(8) -0.0050(8)
C5 0.0218(10) 0.0213(10) 0.0213(11) -0.0041(8) -0.0066(9) -0.0054(8)
C6 0.0173(10) 0.0221(10) 0.0215(11) -0.0014(8) -0.0054(8) -0.0038(8)
C7 0.0195(10) 0.0170(9) 0.0257(11) -0.0032(8) -0.0068(9) -0.0018(8)
C8 0.0215(10) 0.0227(10) 0.0194(11) -0.0014(8) -0.0047(9) 0.0009(9)
C9 0.0181(10) 0.0243(11) 0.0243(11) 0.0048(8) -0.0028(9) -0.0038(9)
C10 0.0153(10) 0.0236(10) 0.0261(11) 0.0007(8) -0.0058(8) -0.0030(8)
C11 0.0179(10) 0.0186(10) 0.0237(11) 0.0005(8) -0.0059(8) -0.0042(8)
C12 0.0256(12) 0.0186(10) 0.0238(11) 0.0022(8) -0.0095(9) -0.0059(9)
C13 0.0201(10) 0.0213(10) 0.0260(11) -0.0013(8) -0.0120(9) -0.0060(8)
C14 0.0225(11) 0.0244(10) 0.0293(12) 0.0031(9) -0.0131(9) -0.0094(9)
C15 0.0321(12) 0.0229(11) 0.0401(14) 0.0067(9) -0.0226(11) -0.0119(9)
C16 0.0279(12) 0.0219(11) 0.0440(14) -0.0036(10) -0.0209(11) -0.0048(9)
C17 0.0249(11) 0.0273(11) 0.0330(13) -0.0054(9) -0.0124(10) -0.0046(9)
C18 0.0218(10) 0.0242(11) 0.0268(11) -0.0008(9) -0.0093(9) -0.0067(9)
C19 0.0253(11) 0.0184(9) 0.0204(10) 0.0036(8) -0.0094(9) -0.0072(8)
C20 0.0240(11) 0.0227(10) 0.0305(12) -0.0038(9) -0.0100(9) -0.0044(9)
C21 0.0273(12) 0.0250(11) 0.0388(14) 0.0004(10) -0.0144(10) -0.0068(9)
C22 0.0430(14) 0.0241(11) 0.0311(13) 0.0036(9) -0.0192(11) -0.0150(10)
C23 0.0378(13) 0.0265(11) 0.0257(12) -0.0045(9) -0.0063(10) -0.0111(10)
C24 0.0260(11) 0.0231(10) 0.0259(12) -0.0007(9) -0.0051(9) -0.0076(9)
C25 0.0172(10) 0.0180(9) 0.0251(11) 0.0015(8) -0.0070(8) -0.0039(8)
C26 0.0256(11) 0.0285(11) 0.0252(11) 0.0032(9) -0.0091(9) -0.0118(9)
C27 0.0294(12) 0.0358(12) 0.0270(12) 0.0068(10) -0.0112(10) -0.0123(10)
C28 0.0259(11) 0.0266(11) 0.0297(12) 0.0077(9) -0.0043(10) -0.0087(9)
C29 0.0290(12) 0.0264(11) 0.0306(12) -0.0001(9) -0.0032(10) -0.0129(10)
C30 0.0259(11) 0.0290(11) 0.0253(12) 0.0007(9) -0.0077(9) -0.0128(9)
C31 0.0206(10) 0.0183(10) 0.0215(11) 0.0031(8) -0.0080(9) -0.0051(8)
C32 0.0220(10) 0.0215(10) 0.0248(11) 0.0020(8) -0.0106(9) -0.0081(8)
C33 0.0211(10) 0.0257(11) 0.0267(11) 0.0056(9) -0.0100(9) -0.0070(9)
C34 0.0248(11) 0.0230(10) 0.0227(11) 0.0006(8) -0.0070(9) -0.0039(9)
C35 0.0301(12) 0.0240(10) 0.0257(11) -0.0011(9) -0.0085(9) -0.0114(9)
C36 0.0221(10) 0.0247(10) 0.0253(11) 0.0025(8) -0.0090(9) -0.0103(9)
C37 0.0197(10) 0.0193(10) 0.0272(11) 0.0037(8) -0.0096(9) -0.0088(8)
C38 0.0209(10) 0.0219(10) 0.0292(12) 0.0025(9) -0.0082(9) -0.0085(9)
C39 0.0280(12) 0.0278(11) 0.0285(12) 0.0085(9) -0.0136(10) -0.0123(9)
C40 0.0233(11) 0.0272(11) 0.0389(13) 0.0104(10) -0.0151(10) -0.0090(9)
C41 0.0177(10) 0.0262(11) 0.0378(13) 0.0046(9) -0.0065(10) -0.0045(9)
C42 0.0230(11) 0.0231(10) 0.0291(12) 0.0029(9) -0.0089(9) -0.0088(9)

loop_
_atom_type_symbol
_atom_type_description
_atom_type_scat_dispersion_real
_atom_type_scat_dispersion_imag
_atom_type_scat_source
C C 0.0033 0.0016 'International Tables Vol C Tables 4.2.6.8 and 6.1.1.4'
H H 0.0000 0.0000 'International Tables Vol C Tables 4.2.6.8 and 6.1.1.4'
Fe Fe 0.3463 0.8444 'International Tables Vol C Tables 4.2.6.8 and 6.1.1.4'
N N 0.0061 0.0033 'International Tables Vol C Tables 4.2.6.8 and 6.1.1.4'
P P 0.1023 0.0942 'International Tables Vol C Tables 4.2.6.8 and 6.1.1.4'

loop_
_exptl_crystal_face_index_h
_exptl_crystal_face_index_k
_exptl_crystal_face_index_l
_exptl_crystal_face_perp_dist
-1 7 -2 0.0860
5 6 3 0.0950
6 -1 5 0.0790
-4 -7 -2 0.0510
-6 -3 -4 0.0540
0 0 -1 0.0140
0 0 1 0.0200

loop_
_geom_angle_atom_site_label_1
_geom_angle_atom_site_label_2
_geom_angle_atom_site_label_3
_geom_angle
_geom_angle_site_symmetry_1
_geom_angle_site_symmetry_3
_geom_angle_publ_flag
C2 Fe1 C1 40.44(8) . . ?
C2 Fe1 C5 68.38(8) . . ?
C2 Fe1 C6 162.91(8) . . ?
C2 Fe1 C10 152.94(9) . . ?
C3 Fe1 C1 68.33(8) . . ?
C3 Fe1 C2 40.83(8) . . ?
C3 Fe1 C4 40.91(9) . . ?
C3 Fe1 C5 68.66(9) . . ?
C3 Fe1 C6 127.69(8) . . ?
C3 Fe1 C7 108.74(9) . . ?
C3 Fe1 C8 119.53(9) . . ?
C3 Fe1 C9 153.27(9) . . ?
C3 Fe1 C10 165.18(9) . . ?
C4 Fe1 C1 68.43(8) . . ?
C4 Fe1 C2 68.72(9) . . ?
C4 Fe1 C5 40.90(8) . . ?
C4 Fe1 C6 110.96(8) . . ?
C4 Fe1 C7 123.67(9) . . ?
C4 Fe1 C8 156.79(9) . . ?
C4 Fe1 C10 127.42(9) . . ?
C5 Fe1 C1 40.47(8) . . ?
C5 Fe1 C6 123.36(8) . . ?
C5 Fe1 C10 108.28(9) . . ?
C6 Fe1 C1 156.48(8) . . ?
C6 Fe1 C10 40.91(8) . . ?
C7 Fe1 C1 159.35(8) . . ?
C7 Fe1 C2 123.96(8) . . ?
C7 Fe1 C5 159.33(9) . . ?
C7 Fe1 C6 40.96(8) . . ?
C7 Fe1 C10 68.69(9) . . ?
C8 Fe1 C1 121.40(8) . . ?
C8 Fe1 C2 104.31(8) . . ?
C8 Fe1 C5 158.92(9) . . ?
C8 Fe1 C6 68.96(8) . . ?
C8 Fe1 C7 40.81(8) . . ?
C8 Fe1 C10 68.74(9) . . ?
C9 Fe1 C1 104.48(8) . . ?
C9 Fe1 C2 117.09(9) . . ?
C9 Fe1 C4 162.33(9) . . ?
C9 Fe1 C5 123.43(9) . . ?
C9 Fe1 C6 68.72(8) . . ?
C9 Fe1 C7 68.49(9) . . ?
C9 Fe1 C8 40.75(9) . . ?
C9 Fe1 C10 40.72(8) . . ?
C10 Fe1 C1 119.43(8) . . ?
N1 P1 C25 107.11(10) . . ?
N1 P1 C31 114.41(10) . . ?
N1 P1 C37 116.01(9) . . ?
C25 P1 C31 105.09(9) . . ?
C25 P1 C37 107.59(10) . . ?
C31 P1 C37 105.93(10) . . ?
C1 N1 P1 123.23(15) . . ?
N1 C1 Fe1 128.26(14) . . ?
N1 C1 C2 123.68(18) . . ?
N1 C1 C5 129.93(19) . . ?
C2 C1 Fe1 67.54(11) . . ?
C2 C1 C5 106.38(18) . . ?
C5 C1 Fe1 67.63(11) . . ?
Fe1 C2 H2 124.9 . . ?
C1 C2 Fe1 72.02(11) . . ?
C1 C2 H2 125.6 . . ?
C3 C2 Fe1 69.01(11) . . ?
C3 C2 C1 108.78(18) . . ?
C3 C2 H2 125.6 . . ?
Fe1 C3 H3 125.8 . . ?
C2 C3 Fe1 70.16(12) . . ?
C2 C3 H3 125.9 . . ?
C4 C3 Fe1 69.74(12) . . ?
C4 C3 C2 108.23(19) . . ?
C4 C3 H3 125.9 . . ?
Fe1 C4 H4 126.1 . . ?
C3 C4 Fe1 69.35(12) . . ?
C3 C4 H4 126.1 . . ?
C3 C4 C5 107.73(19) . . ?
C5 C4 Fe1 70.03(12) . . ?
C5 C4 H4 126.1 . . ?
Fe1 C5 H5 125.0 . . ?
C1 C5 Fe1 71.90(11) . . ?
C1 C5 H5 125.6 . . ?
C4 C5 Fe1 69.07(12) . . ?
C4 C5 C1 108.79(19) . . ?
C4 C5 H5 125.6 . . ?
C7 C6 Fe1 69.27(11) . . ?
C7 C6 C10 107.47(18) . . ?
C7 C6 C11 125.29(19) . . ?
C10 C6 Fe1 69.67(11) . . ?
C10 C6 C11 126.95(19) . . ?
C11 C6 Fe1 131.13(14) . . ?
Fe1 C7 H7 126.6 . . ?
C6 C7 Fe1 69.77(11) . . ?
C6 C7 H7 125.9 . . ?
C8 C7 Fe1 69.28(12) . . ?
C8 C7 C6 108.25(19) . . ?
C8 C7 H7 125.9 . . ?
Fe1 C8 H8 126.0 . . ?
C7 C8 Fe1 69.91(12) . . ?
C7 C8 H8 126.1 . . ?
C9 C8 Fe1 69.55(12) . . ?
C9 C8 C7 107.84(18) . . ?
C9 C8 H8 126.1 . . ?
Fe1 C9 H9 125.9 . . ?
C8 C9 Fe1 69.71(12) . . ?
C8 C9 H9 125.6 . . ?
C8 C9 C10 108.84(19) . . ?
C10 C9 Fe1 70.41(12) . . ?
C10 C9 H9 125.6 . . ?
Fe1 C10 H10 127.1 . . ?
C6 C10 Fe1 69.42(12) . . ?
C6 C10 H10 126.2 . . ?
C9 C10 Fe1 68.87(12) . . ?
C9 C10 C6 107.58(19) . . ?
C9 C10 H10 126.2 . . ?
C6 C11 C13 110.54(17) . . ?
C6 C11 C19 109.62(17) . . ?
C12 C11 C6 108.45(16) . . ?
C12 C11 C13 106.83(17) . . ?
C12 C11 C19 109.45(17) . . ?
C19 C11 C13 111.85(16) . . ?
N2 C12 C11 178.7(2) . . ?
C14 C13 C11 120.37(19) . . ?
C18 C13 C11 120.88(19) . . ?
C18 C13 C14 118.75(19) . . ?
C13 C14 H14 119.6 . . ?
C15 C14 C13 120.8(2) . . ?
C15 C14 H14 119.6 . . ?
C14 C15 H15 120.1 . . ?
C16 C15 C14 119.9(2) . . ?
C16 C15 H15 120.1 . . ?
C15 C16 H16 120.1 . . ?
C17 C16 C15 119.7(2) . . ?
C17 C16 H16 120.1 . . ?
C16 C17 H17 119.7 . . ?
C16 C17 C18 120.5(2) . . ?
C18 C17 H17 119.7 . . ?
C13 C18 C17 120.3(2) . . ?
C13 C18 H18 119.8 . . ?
C17 C18 H18 119.8 . . ?
C20 C19 C11 120.07(18) . . ?
C20 C19 C24 118.3(2) . . ?
C24 C19 C11 121.45(19) . . ?
C19 C20 H20 119.3 . . ?
C21 C20 C19 121.4(2) . . ?
C21 C20 H20 119.3 . . ?
C20 C21 H21 120.2 . . ?
C22 C21 C20 119.7(2) . . ?
C22 C21 H21 120.2 . . ?
C21 C22 H22 120.2 . . ?
C23 C22 C21 119.5(2) . . ?
C23 C22 H22 120.2 . . ?
C22 C23 H23 119.7 . . ?
C22 C23 C24 120.7(2) . . ?
C24 C23 H23 119.7 . . ?
C19 C24 H24 119.8 . . ?
C23 C24 C19 120.5(2) . . ?
C23 C24 H24 119.8 . . ?
C26 C25 P1 119.50(16) . . ?
C30 C25 P1 120.64(16) . . ?
C30 C25 C26 119.5(2) . . ?
C25 C26 H26 119.9 . . ?
C27 C26 C25 120.1(2) . . ?
C27 C26 H26 119.9 . . ?
C26 C27 H27 119.9 . . ?
C26 C27 C28 120.1(2) . . ?
C28 C27 H27 119.9 . . ?
C27 C28 H28 120.0 . . ?
C27 C28 C29 120.1(2) . . ?
C29 C28 H28 120.0 . . ?
C28 C29 H29 119.9 . . ?
C30 C29 C28 120.2(2) . . ?
C30 C29 H29 119.9 . . ?
C25 C30 H30 120.1 . . ?
C29 C30 C25 119.9(2) . . ?
C29 C30 H30 120.1 . . ?
C32 C31 P1 118.40(16) . . ?
C32 C31 C36 119.02(19) . . ?
C36 C31 P1 122.36(16) . . ?
C31 C32 H32 119.8 . . ?
C33 C32 C31 120.3(2) . . ?
C33 C32 H32 119.8 . . ?
C32 C33 H33 120.0 . . ?
C34 C33 C32 120.0(2) . . ?
C34 C33 H33 120.0 . . ?
C33 C34 H34 119.9 . . ?
C33 C34 C35 120.3(2) . . ?
C35 C34 H34 119.9 . . ?
C34 C35 H35 120.0 . . ?
C36 C35 C34 120.1(2) . . ?
C36 C35 H35 120.0 . . ?
C31 C36 H36 119.8 . . ?
C35 C36 C31 120.3(2) . . ?
C35 C36 H36 119.8 . . ?
C38 C37 P1 122.14(16) . . ?
C38 C37 C42 119.60(19) . . ?
C42 C37 P1 117.78(16) . . ?
C37 C38 H38 120.0 . . ?
C37 C38 C39 120.0(2) . . ?
C39 C38 H38 120.0 . . ?
C38 C39 H39 119.9 . . ?
C40 C39 C38 120.3(2) . . ?
C40 C39 H39 119.9 . . ?
C39 C40 H40 119.9 . . ?
C39 C40 C41 120.1(2) . . ?
C41 C40 H40 119.9 . . ?
C40 C41 H41 120.0 . . ?
C40 C41 C42 120.0(2) . . ?
C42 C41 H41 120.0 . . ?
C37 C42 H42 120.0 . . ?
C41 C42 C37 120.0(2) . . ?
C41 C42 H42 120.0 . . ?

loop_
_geom_bond_atom_site_label_1
_geom_bond_atom_site_label_2
_geom_bond_distance
_geom_bond_site_symmetry_2
_geom_bond_publ_flag
Fe1 C1 2.1022(19) . ?
Fe1 C2 2.0424(19) . ?
Fe1 C3 2.027(2) . ?
Fe1 C4 2.032(2) . ?
Fe1 C5 2.045(2) . ?
Fe1 C6 2.049(2) . ?
Fe1 C7 2.042(2) . ?
Fe1 C8 2.034(2) . ?
Fe1 C9 2.032(2) . ?
Fe1 C10 2.052(2) . ?
P1 N1 1.5748(18) . ?
P1 C25 1.798(2) . ?
P1 C31 1.811(2) . ?
P1 C37 1.821(2) . ?
N1 C1 1.389(3) . ?
C1 C2 1.434(3) . ?
C1 C5 1.435(3) . ?
N2 C12 1.146(3) . ?
C2 H2 0.9500 . ?
C2 C3 1.420(3) . ?
C3 H3 0.9500 . ?
C3 C4 1.419(3) . ?
C4 H4 0.9500 . ?
C4 C5 1.425(3) . ?
C5 H5 0.9500 . ?
C6 C7 1.431(3) . ?
C6 C10 1.433(3) . ?
C6 C11 1.519(3) . ?
C7 H7 0.9500 . ?
C7 C8 1.421(3) . ?
C8 H8 0.9500 . ?
C8 C9 1.415(3) . ?
C9 H9 0.9500 . ?
C9 C10 1.421(3) . ?
C10 H10 0.9500 . ?
C11 C12 1.484(3) . ?
C11 C13 1.546(3) . ?
C11 C19 1.540(3) . ?
C13 C14 1.391(3) . ?
C13 C18 1.386(3) . ?
C14 H14 0.9500 . ?
C14 C15 1.387(3) . ?
C15 H15 0.9500 . ?
C15 C16 1.383(3) . ?
C16 H16 0.9500 . ?
C16 C17 1.378(3) . ?
C17 H17 0.9500 . ?
C17 C18 1.389(3) . ?
C18 H18 0.9500 . ?
C19 C20 1.386(3) . ?
C19 C24 1.387(3) . ?
C20 H20 0.9500 . ?
C20 C21 1.384(3) . ?
C21 H21 0.9500 . ?
C21 C22 1.383(3) . ?
C22 H22 0.9500 . ?
C22 C23 1.378(3) . ?
C23 H23 0.9500 . ?
C23 C24 1.384(3) . ?
C24 H24 0.9500 . ?
C25 C26 1.394(3) . ?
C25 C30 1.394(3) . ?
C26 H26 0.9500 . ?
C26 C27 1.381(3) . ?
C27 H27 0.9500 . ?
C27 C28 1.382(3) . ?
C28 H28 0.9500 . ?
C28 C29 1.385(3) . ?
C29 H29 0.9500 . ?
C29 C30 1.385(3) . ?
C30 H30 0.9500 . ?
C31 C32 1.390(3) . ?
C31 C36 1.400(3) . ?
C32 H32 0.9500 . ?
C32 C33 1.384(3) . ?
C33 H33 0.9500 . ?
C33 C34 1.380(3) . ?
C34 H34 0.9500 . ?
C34 C35 1.384(3) . ?
C35 H35 0.9500 . ?
C35 C36 1.375(3) . ?
C36 H36 0.9500 . ?
C37 C38 1.390(3) . ?
C37 C42 1.393(3) . ?
C38 H38 0.9500 . ?
C38 C39 1.392(3) . ?
C39 H39 0.9500 . ?
C39 C40 1.377(3) . ?
C40 H40 0.9500 . ?
C40 C41 1.389(3) . ?
C41 H41 0.9500 . ?
C41 C42 1.392(3) . ?
C42 H42 0.9500 . ?

loop_
_geom_torsion_atom_site_label_1
_geom_torsion_atom_site_label_2
_geom_torsion_atom_site_label_3
_geom_torsion_atom_site_label_4
_geom_torsion
_geom_torsion_site_symmetry_1
_geom_torsion_site_symmetry_2
_geom_torsion_site_symmetry_3
_geom_torsion_site_symmetry_4
_geom_torsion_publ_flag
Fe1 C1 C2 C3 59.46(13) . . . . ?
Fe1 C1 C5 C4 -59.46(14) . . . . ?
Fe1 C2 C3 C4 59.57(14) . . . . ?
Fe1 C3 C4 C5 59.75(14) . . . . ?
Fe1 C4 C5 C1 61.22(14) . . . . ?
Fe1 C6 C7 C8 58.77(14) . . . . ?
Fe1 C6 C10 C9 -58.47(14) . . . . ?
Fe1 C6 C11 C12 34.7(3) . . . . ?
Fe1 C6 C11 C13 151.55(16) . . . . ?
Fe1 C6 C11 C19 -84.7(2) . . . . ?
Fe1 C7 C8 C9 59.42(14) . . . . ?
Fe1 C8 C9 C10 59.75(14) . . . . ?
Fe1 C9 C10 C6 58.81(14) . . . . ?
P1 N1 C1 Fe1 -106.40(18) . . . . ?
P1 N1 C1 C2 166.99(15) . . . . ?
P1 N1 C1 C5 -14.8(3) . . . . ?
P1 C25 C26 C27 171.99(17) . . . . ?
P1 C25 C30 C29 -170.84(17) . . . . ?
P1 C31 C32 C33 -175.80(15) . . . . ?
P1 C31 C36 C35 174.84(16) . . . . ?
P1 C37 C38 C39 172.26(17) . . . . ?
P1 C37 C42 C41 -172.40(17) . . . . ?
N1 P1 C25 C26 10.0(2) . . . . ?
N1 P1 C25 C30 -176.74(16) . . . . ?
N1 P1 C31 C32 -7.62(19) . . . . ?
N1 P1 C31 C36 177.86(16) . . . . ?
N1 P1 C37 C38 -104.50(19) . . . . ?
N1 P1 C37 C42 67.51(19) . . . . ?
N1 C1 C2 Fe1 121.99(19) . . . . ?
N1 C1 C2 C3 -178.55(18) . . . . ?
N1 C1 C5 Fe1 -121.9(2) . . . . ?
N1 C1 C5 C4 178.62(19) . . . . ?
C1 C2 C3 Fe1 -61.33(13) . . . . ?
C1 C2 C3 C4 -1.8(2) . . . . ?
C2 C1 C5 Fe1 56.53(13) . . . . ?
C2 C1 C5 C4 -2.9(2) . . . . ?
C2 C3 C4 Fe1 -59.84(14) . . . . ?
C2 C3 C4 C5 -0.1(2) . . . . ?
C3 C4 C5 Fe1 -59.32(14) . . . . ?
C3 C4 C5 C1 1.9(2) . . . . ?
C5 C1 C2 Fe1 -56.58(13) . . . . ?
C5 C1 C2 C3 2.9(2) . . . . ?
C6 C7 C8 Fe1 -59.08(14) . . . . ?
C6 C7 C8 C9 0.3(2) . . . . ?
C6 C11 C13 C14 -153.59(19) . . . . ?
C6 C11 C13 C18 27.0(3) . . . . ?
C6 C11 C19 C20 -83.4(2) . . . . ?
C6 C11 C19 C24 91.6(2) . . . . ?
C7 C6 C10 Fe1 59.18(13) . . . . ?
C7 C6 C10 C9 0.7(2) . . . . ?
C7 C6 C11 C12 -57.7(3) . . . . ?
C7 C6 C11 C13 59.1(3) . . . . ?
C7 C6 C11 C19 -177.13(18) . . . . ?
C7 C8 C9 Fe1 -59.65(14) . . . . ?
C7 C8 C9 C10 0.1(2) . . . . ?
C8 C9 C10 Fe1 -59.31(14) . . . . ?
C8 C9 C10 C6 -0.5(2) . . . . ?
C10 C6 C7 Fe1 -59.43(14) . . . . ?
C10 C6 C7 C8 -0.7(2) . . . . ?
C10 C6 C11 C12 129.3(2) . . . . ?
C10 C6 C11 C13 -113.9(2) . . . . ?
C10 C6 C11 C19 9.9(3) . . . . ?
C11 C6 C7 Fe1 126.4(2) . . . . ?
C11 C6 C7 C8 -174.81(18) . . . . ?
C11 C6 C10 Fe1 -126.8(2) . . . . ?
C11 C6 C10 C9 174.74(19) . . . . ?
C11 C13 C14 C15 -179.22(19) . . . . ?
C11 C13 C18 C17 179.34(19) . . . . ?
C11 C19 C20 C21 175.09(19) . . . . ?
C11 C19 C24 C23 -175.75(19) . . . . ?
C12 C11 C13 C14 -35.8(3) . . . . ?
C12 C11 C13 C18 144.85(19) . . . . ?
C12 C11 C19 C20 157.78(19) . . . . ?
C12 C11 C19 C24 -27.2(3) . . . . ?
C13 C11 C19 C20 39.6(3) . . . . ?
C13 C11 C19 C24 -145.4(2) . . . . ?
C13 C14 C15 C16 -0.3(3) . . . . ?
C14 C13 C18 C17 0.0(3) . . . . ?
C14 C15 C16 C17 0.4(3) . . . . ?
C15 C16 C17 C18 -0.3(3) . . . . ?
C16 C17 C18 C13 0.1(3) . . . . ?
C18 C13 C14 C15 0.2(3) . . . . ?
C19 C11 C13 C14 84.0(2) . . . . ?
C19 C11 C13 C18 -95.4(2) . . . . ?
C19 C20 C21 C22 0.6(3) . . . . ?
C20 C19 C24 C23 -0.6(3) . . . . ?
C20 C21 C22 C23 -0.4(3) . . . . ?
C21 C22 C23 C24 -0.3(3) . . . . ?
C22 C23 C24 C19 0.8(3) . . . . ?
C24 C19 C20 C21 -0.1(3) . . . . ?
C25 P1 N1 C1 -179.43(15) . . . . ?
C25 P1 C31 C32 109.57(17) . . . . ?
C25 P1 C31 C36 -64.95(19) . . . . ?
C25 P1 C37 C38 135.62(18) . . . . ?
C25 P1 C37 C42 -52.36(19) . . . . ?
C25 C26 C27 C28 -0.9(3) . . . . ?
C26 C25 C30 C29 2.4(3) . . . . ?
C26 C27 C28 C29 2.0(3) . . . . ?
C27 C28 C29 C30 -1.0(3) . . . . ?
C28 C29 C30 C25 -1.3(3) . . . . ?
C30 C25 C26 C27 -1.3(3) . . . . ?
C31 P1 N1 C1 -63.41(18) . . . . ?
C31 P1 C25 C26 -112.05(18) . . . . ?
C31 P1 C25 C30 61.20(19) . . . . ?
C31 P1 C37 C38 23.6(2) . . . . ?
C31 P1 C37 C42 -164.35(16) . . . . ?
C31 C32 C33 C34 0.6(3) . . . . ?
C32 C31 C36 C35 0.3(3) . . . . ?
C32 C33 C34 C35 0.6(3) . . . . ?
C33 C34 C35 C36 -1.3(3) . . . . ?
C34 C35 C36 C31 0.9(3) . . . . ?
C36 C31 C32 C33 -1.1(3) . . . . ?
C37 P1 N1 C1 60.44(19) . . . . ?
C37 P1 C25 C26 135.39(17) . . . . ?
C37 P1 C25 C30 -51.36(19) . . . . ?
C37 P1 C31 C32 -136.70(16) . . . . ?
C37 P1 C31 C36 48.78(19) . . . . ?
C37 C38 C39 C40 -0.8(3) . . . . ?
C38 C37 C42 C41 -0.2(3) . . . . ?
C38 C39 C40 C41 1.0(3) . . . . ?
C39 C40 C41 C42 -0.7(3) . . . . ?
C40 C41 C42 C37 0.4(3) . . . . ?
C42 C37 C38 C39 0.4(3) . . . . ?
